data_4507487
loop_
_publ_author_name
'Han, Liqin'
'Yan, Yan'
'Sun, Fuxing'
'Cai, Kun'
'Borjigin, Tsolmon'
'Zhao, Xiaojun'
'Qu, Fengyu'
'Zhu, Guangshan'

_publ_section_title
;
 Single- and Double-Layer Structures and Sorption Properties of Two
 Microporous Metal--Organic Frameworks with Flexible Tritopic Ligand
;
_journal_issue 4
_journal_name_full 'Crystal Growth &amp; Design'
_journal_page_first 1458
_journal_paper_doi 10.1021/cg301559s
_journal_volume 13
_journal_year 2013
_chemical_formula_sum 'C48 H24 Cd3 N6 O25'
_chemical_formula_weight 1421.93
_chemical_name_systematic
; 
 ? 
;
_space_group_IT_number 147
_symmetry_cell_setting trigonal
_symmetry_space_group_name_Hall '-P 3'
_symmetry_space_group_name_H-M 'P -3'
_atom_sites_solution_hydrogens geom
_atom_sites_solution_primary direct
_atom_sites_solution_secondary difmap
_audit_creation_method SHELXL-97
_cell_angle_alpha 90.00
_cell_angle_beta 90.00
_cell_angle_gamma 120.00
_cell_formula_units_Z 2
_cell_length_a 17.0971(3)
_cell_length_b 17.0971(3)
_cell_length_c 13.6304(5)
_cell_measurement_reflns_used 9111
_cell_measurement_temperature 293(2)
_cell_measurement_theta_max 25.97
_cell_measurement_theta_min 2.38
_cell_volume 3450.52(15)
_computing_cell_refinement 'Bruker SMART'
_computing_data_collection 'Bruker SMART'
_computing_data_reduction 'Bruker SAINT'
_computing_molecular_graphics 'Bruker SHELXTL'
_computing_publication_material 'Bruker SHELXTL'
_computing_structure_refinement 'SHELXL-97 (Sheldrick, 1997)'
_computing_structure_solution 'SHELXS-97 (Sheldrick, 1990)'
_diffrn_ambient_temperature 293(2)
_diffrn_detector_area_resol_mean 5.00cm
_diffrn_measured_fraction_theta_full 1.000
_diffrn_measured_fraction_theta_max 1.000
_diffrn_measurement_device_type 'CCD area detector'
_diffrn_measurement_method 'phi and omega scans'
_diffrn_radiation_monochromator graphite
_diffrn_radiation_source 'fine-focus sealed tube'
_diffrn_radiation_type MoK\a
_diffrn_radiation_wavelength 0.71073
_diffrn_reflns_av_R_equivalents 0.0000
_diffrn_reflns_av_sigmaI/netI 0.0722
_diffrn_reflns_limit_h_max 21
_diffrn_reflns_limit_h_min -21
_diffrn_reflns_limit_k_max 21
_diffrn_reflns_limit_k_min -21
_diffrn_reflns_limit_l_max 16
_diffrn_reflns_limit_l_min -16
_diffrn_reflns_number 4566
_diffrn_reflns_theta_full 26.06
_diffrn_reflns_theta_max 26.06
_diffrn_reflns_theta_min 2.03
_diffrn_standards_decay_% none
_diffrn_standards_interval_count none
_diffrn_standards_interval_time none
_diffrn_standards_number none
_exptl_absorpt_coefficient_mu 0.988
_exptl_absorpt_correction_T_max 0.8423
_exptl_absorpt_correction_T_min 0.8270
_exptl_absorpt_correction_type multi-scan
_exptl_absorpt_process_details SADABS
_exptl_crystal_colour COLORLESS
_exptl_crystal_density_diffrn 1.369
_exptl_crystal_density_method 'not measured'
_exptl_crystal_description BLOCK
_exptl_crystal_F_000 1396
_exptl_crystal_size_max 0.20
_exptl_crystal_size_mid 0.20
_exptl_crystal_size_min 0.18
_refine_diff_density_max 1.704
_refine_diff_density_min -1.913
_refine_diff_density_rms 0.198
_refine_ls_extinction_method none
_refine_ls_goodness_of_fit_ref 1.038
_refine_ls_hydrogen_treatment mixed
_refine_ls_matrix_type full
_refine_ls_number_parameters 226
_refine_ls_number_reflns 4566
_refine_ls_number_restraints 79
_refine_ls_restrained_S_all 1.058
_refine_ls_R_factor_all 0.0931
_refine_ls_R_factor_gt 0.0886
_refine_ls_shift/su_max 0.065
_refine_ls_shift/su_mean 0.011
_refine_ls_structure_factor_coef Fsqd
_refine_ls_weighting_details 'calc w=1/[\s^2^(Fo^2^)+(0.1684P)^2^+8.6271P] where P=(Fo^2^+2Fc^2^)/3'
_refine_ls_weighting_scheme calc
_refine_ls_wR_factor_gt 0.2507
_refine_ls_wR_factor_ref 0.2591
_reflns_number_gt 4296
_reflns_number_total 4566
_reflns_threshold_expression >2sigma(I)
_cod_data_source_file cg301559s_si_002.cif
_cod_data_source_block y
_cod_depositor_comments
;
The following automatic conversions were performed:

'_symmetry_cell_setting' value 'TRIGONAL' changed to 'trigonal'
according to /home/saulius/struct/CIF-dictionaries/cif_core.dic
dictionary named 'cif_core.dic' version 2.4.2 from
2011-04-26.

'_exptl_absorpt_correction_type' value 'MULTI-SCAN'
changed to 'multi-scan' according to
/home/saulius/struct/CIF-dictionaries/cif_core.dic dictionary named
'cif_core.dic' version 2.4.2 from 2011-04-26.

Automatic conversion script
Id: cif_fix_values 1891 2012-01-12 08:04:46Z andrius 
;
_cod_original_cell_volume 3450.51(15)
_cod_original_sg_symbol_H-M P-3
_cod_database_code 4507487

loop_
_symmetry_equiv_pos_as_xyz
'x, y, z'
'-y, x-y, z'
'-x+y, -x, z'
'-x, -y, -z'
'y, -x+y, -z'
'x-y, x, -z'

loop_
_atom_site_label
_atom_site_type_symbol
_atom_site_fract_x
_atom_site_fract_y
_atom_site_fract_z
_atom_site_U_iso_or_equiv
_atom_site_adp_type
_atom_site_occupancy
_atom_site_symmetry_multiplicity
_atom_site_calc_flag
_atom_site_refinement_flags
Cd1 Cd 0.3333 0.6667 0.20795(6) 0.06722(17) Uani 1 3 d SD
Cd2 Cd 0.3333 0.6667 0.81113(4) 0.04996(11) Uani 1 3 d S
Cd3 Cd 0.3333 0.6667 0.53775(7) 0.1635(6) Uani 1 3 d S
O1 O 0.2670(4) 0.5423(3) 0.1050(3) 0.0985(17) Uani 1 1 d DU
O2 O 0.2308(4) 0.5237(3) 0.2470(4) 0.0875(17) Uani 1 1 d U
O3 O 0.4307(3) 0.7695(3) 0.9208(4) 0.0928(15) Uani 1 1 d .
O4 O 0.4590(5) 0.6843(5) 0.7548(8) 0.1395(19) Uani 1 1 d U
O5 O 0.46435(18) 0.7544(2) 0.6087(2) 0.1402(19) Uani 1 1 d DU
O6 O 0.41924(17) 0.6909(4) 0.4174(9) 0.182(3) Uani 1 1 d DU
O7 O -0.04362(17) 0.12454(17) 0.1219(2) 0.0423(8) Uani 1 1 d .
O8 O 0.86688(18) 0.83084(17) 0.6249(2) 0.0401(7) Uani 1 1 d .
N1 N 0.06524(10) 0.08555(16) 0.12089(19) 0.0373(8) Uani 1 1 d D
N2 N 1.01533(10) 0.92829(15) 0.6229(2) 0.0325(7) Uani 1 1 d D
C1 C 0.12667(10) 0.35813(9) 0.06085(12) 0.0582(15) Uani 1 1 d G
H1 H 0.1551 0.3935 0.0061 0.070 Uiso 1 1 calc R
C2 C 0.06270(10) 0.26733(10) 0.04947(12) 0.0618(17) Uani 1 1 d G
H2 H 0.0483 0.2419 -0.0129 0.074 Uiso 1 1 calc R
C3 C 0.02021(10) 0.21449(10) 0.13131(13) 0.0491(12) Uani 1 1 d G
C4 C 0.04170(10) 0.25244(10) 0.22453(12) 0.0495(14) Uani 1 1 d G
H4 H 0.0133 0.2171 0.2793 0.059 Uiso 1 1 calc R
C5 C 0.10566(10) 0.34323(10) 0.23591(12) 0.0644(19) Uani 1 1 d G
H5 H 0.1200 0.3686 0.2983 0.077 Uiso 1 1 calc R
C6 C 0.14815(10) 0.39608(10) 0.15407(12) 0.0491(14) Uani 1 1 d G
C7 C 0.64941(16) 0.75846(19) 0.73990(17) 0.083(2) Uani 1 1 d G
H7 H 0.6223 0.7393 0.8010 0.100 Uiso 1 1 calc R
C8 C 0.73987(15) 0.7843(2) 0.72757(18) 0.0576(16) Uani 1 1 d G
H8 H 0.7733 0.7825 0.7804 0.069 Uiso 1 1 calc R
C9 C 0.78042(14) 0.81305(19) 0.63620(19) 0.0486(12) Uani 1 1 d G
C10 C 0.73050(13) 0.81588(17) 0.55718(18) 0.0706(17) Uani 1 1 d GU
H10 H 0.7576 0.8351 0.4961 0.085 Uiso 1 1 calc R
C11 C 0.64004(14) 0.78999(16) 0.56952(17) 0.0743(15) Uani 1 1 d GU
H11 H 0.6066 0.7919 0.5167 0.089 Uiso 1 1 calc R
C12 C 0.59949(15) 0.76129(17) 0.66089(16) 0.0717(17) Uani 1 1 d GU
C13 C 0.2132(3) 0.4912(3) 0.1643(4) 0.0507(12) Uani 1 1 d U
C14 C -0.01979(10) 0.06400(17) 0.1206(3) 0.0330(7) Uani 1 1 d D
C15 C 0.5031(2) 0.7332(3) 0.6778(3) 0.136(2) Uani 1 1 d DU
C16 C 0.93490(11) 0.9206(2) 0.6262(2) 0.0447(12) Uani 1 1 d DU
O1W O 0.9255(10) 0.4599(13) 0.6244(8) 0.092(4) Uani 0.33 1 d PU

loop_
_atom_site_aniso_label
_atom_site_aniso_U_11
_atom_site_aniso_U_22
_atom_site_aniso_U_33
_atom_site_aniso_U_23
_atom_site_aniso_U_13
_atom_site_aniso_U_12
Cd1 0.03888(14) 0.03888(14) 0.1239(4) 0.000 0.000 0.01944(7)
Cd2 0.04236(13) 0.04236(13) 0.0652(2) 0.000 0.000 0.02118(7)
Cd3 0.2183(9) 0.2183(9) 0.0539(3) 0.000 0.000 0.1091(4)
O1 0.084(2) 0.0656(19) 0.093(2) 0.0026(19) 0.015(3) -0.002(2)
O2 0.095(3) 0.0333(15) 0.084(2) 0.0010(16) -0.0082(19) -0.0058(16)
O3 0.0755(19) 0.071(2) 0.104(2) 0.010(2) -0.0508(18) 0.0160(16)
O4 0.099(2) 0.091(2) 0.202(3) -0.016(3) 0.027(3) 0.028(2)
O5 0.095(2) 0.097(2) 0.208(3) -0.005(2) 0.024(2) 0.033(2)
O6 0.182(4) 0.098(4) 0.211(4) -0.007(4) -0.021(4) 0.029(3)
O7 0.0336(10) 0.0314(10) 0.0595(15) 0.0055(11) -0.0057(11) 0.0145(7)
O8 0.0424(11) 0.0278(9) 0.0439(12) 0.0030(10) 0.0070(11) 0.0129(8)
N1 0.0435(11) 0.0586(12) 0.0265(11) 0.0198(9) 0.0168(8) 0.0381(8)
N2 0.0224(9) 0.0285(8) 0.0531(15) -0.0108(10) -0.0058(10) 0.0176(6)
C1 0.071(2) 0.049(2) 0.0476(19) 0.0099(17) 0.0184(19) 0.0247(17)
C2 0.087(3) 0.052(2) 0.039(2) 0.0004(18) -0.002(2) 0.0293(19)
C3 0.0624(19) 0.0440(14) 0.0475(18) 0.0054(16) 0.0025(17) 0.0315(11)
C4 0.065(2) 0.0331(16) 0.0381(17) 0.0012(14) -0.0075(17) 0.0157(15)
C5 0.086(3) 0.0292(18) 0.055(2) 0.0056(19) 0.004(2) 0.012(2)
C6 0.049(2) 0.0483(19) 0.043(2) -0.0035(15) -0.0054(16) 0.0188(15)
C7 0.075(2) 0.092(3) 0.080(3) 0.002(3) 0.043(2) 0.041(2)
C8 0.0237(16) 0.062(3) 0.058(2) -0.0152(19) 0.0143(16) -0.0009(16)
C9 0.0213(13) 0.0403(18) 0.068(2) 0.0009(19) 0.0119(16) 0.0034(12)
C10 0.0424(19) 0.081(3) 0.074(2) 0.018(2) 0.003(2) 0.0198(19)
C11 0.0454(17) 0.075(2) 0.088(2) 0.022(2) 0.0069(19) 0.0196(16)
C12 0.060(2) 0.059(2) 0.084(3) 0.006(2) 0.023(2) 0.0210(18)
C13 0.0515(16) 0.0479(17) 0.054(2) 0.0048(15) 0.0067(15) 0.0260(12)
C14 0.0357(10) 0.0342(9) 0.0457(15) -0.0196(10) -0.0149(10) 0.0300(6)
C15 0.099(3) 0.092(3) 0.198(3) -0.009(3) 0.020(3) 0.032(2)
C16 0.0197(12) 0.066(2) 0.0281(12) 0.0113(14) 0.0175(11) 0.0058(12)
O1W 0.098(6) 0.087(6) 0.066(5) -0.005(7) 0.024(5) 0.027(5)

loop_
_atom_type_symbol
_atom_type_description
_atom_type_scat_dispersion_real
_atom_type_scat_dispersion_imag
_atom_type_scat_source
C C 0.0033 0.0016 'International Tables Vol C Tables 4.2.6.8 and 6.1.1.4'
H H 0.0000 0.0000 'International Tables Vol C Tables 4.2.6.8 and 6.1.1.4'
Cd Cd -0.8075 1.2024 'International Tables Vol C Tables 4.2.6.8 and 6.1.1.4'
N N 0.0061 0.0033 'International Tables Vol C Tables 4.2.6.8 and 6.1.1.4'
O O 0.0106 0.0060 'International Tables Vol C Tables 4.2.6.8 and 6.1.1.4'

loop_
_geom_angle_atom_site_label_1
_geom_angle_atom_site_label_2
_geom_angle_atom_site_label_3
_geom_angle
_geom_angle_site_symmetry_1
_geom_angle_site_symmetry_3
O2 Cd1 O2 114.55(10) 3_565 .
O2 Cd1 O2 114.55(9) 3_565 2_665
O2 Cd1 O2 114.55(9) . 2_665
O2 Cd1 O1 131.3(3) 3_565 .
O2 Cd1 O1 52.22(17) . .
O2 Cd1 O1 112.6(3) 2_665 .
O2 Cd1 O1 52.22(17) 3_565 3_565
O2 Cd1 O1 112.6(3) . 3_565
O2 Cd1 O1 131.3(3) 2_665 3_565
O1 Cd1 O1 87.11(16) . 3_565
O2 Cd1 O1 112.6(3) 3_565 2_665
O2 Cd1 O1 131.3(3) . 2_665
O2 Cd1 O1 52.22(17) 2_665 2_665
O1 Cd1 O1 87.11(16) . 2_665
O1 Cd1 O1 87.11(16) 3_565 2_665
O2 Cd1 C13 119.8(2) 3_565 2_665
O2 Cd1 C13 123.7(2) . 2_665
O2 Cd1 C13 26.42(16) 2_665 2_665
O1 Cd1 C13 97.8(2) . 2_665
O1 Cd1 C13 111.4(2) 3_565 2_665
O1 Cd1 C13 26.19(16) 2_665 2_665
O2 Cd1 C13 123.7(2) 3_565 .
O2 Cd1 C13 26.42(16) . .
O2 Cd1 C13 119.8(2) 2_665 .
O1 Cd1 C13 26.20(16) . .
O1 Cd1 C13 97.8(2) 3_565 .
O1 Cd1 C13 111.4(2) 2_665 .
C13 Cd1 C13 115.37(8) 2_665 .
O2 Cd1 C13 26.42(16) 3_565 3_565
O2 Cd1 C13 119.8(2) . 3_565
O2 Cd1 C13 123.7(2) 2_665 3_565
O1 Cd1 C13 111.4(2) . 3_565
O1 Cd1 C13 26.20(16) 3_565 3_565
O1 Cd1 C13 97.8(2) 2_665 3_565
C13 Cd1 C13 115.37(8) 2_665 3_565
C13 Cd1 C13 115.37(8) . 3_565
O4 Cd2 O4 108.1(3) 2_665 .
O4 Cd2 O4 108.1(3) 2_665 3_565
O4 Cd2 O4 108.1(3) . 3_565
O4 Cd2 O3 80.4(3) 2_665 2_665
O4 Cd2 O3 159.3(3) . 2_665
O4 Cd2 O3 86.2(3) 3_565 2_665
O4 Cd2 O3 86.2(3) 2_665 .
O4 Cd2 O3 80.4(3) . .
O4 Cd2 O3 159.3(3) 3_565 .
O3 Cd2 O3 81.47(17) 2_665 .
O4 Cd2 O3 159.3(3) 2_665 3_565
O4 Cd2 O3 86.2(3) . 3_565
O4 Cd2 O3 80.4(3) 3_565 3_565
O3 Cd2 O3 81.47(17) 2_665 3_565
O3 Cd2 O3 81.47(17) . 3_565
O6 Cd3 O6 65.5(3) 2_665 3_565
O6 Cd3 O6 65.5(3) 2_665 .
O6 Cd3 O6 65.5(3) 3_565 .
O6 Cd3 O5 143.5(2) 2_665 3_565
O6 Cd3 O5 80.5(2) 3_565 3_565
O6 Cd3 O5 113.0(2) . 3_565
O6 Cd3 O5 80.5(2) 2_665 2_665
O6 Cd3 O5 113.0(2) 3_565 2_665
O6 Cd3 O5 143.5(2) . 2_665
O5 Cd3 O5 102.14(11) 3_565 2_665
O6 Cd3 O5 113.0(2) 2_665 .
O6 Cd3 O5 143.5(2) 3_565 .
O6 Cd3 O5 80.5(2) . .
O5 Cd3 O5 102.14(11) 3_565 .
O5 Cd3 O5 102.14(11) 2_665 .
C13 O1 Cd1 96.0(4) . .
C13 O2 Cd1 99.0(3) . .
C15 O4 Cd2 125.8(7) . .
C15 O5 Cd3 127.9(2) . .
C14 O7 C3 120.4(2) . .
C9 O8 C16 117.5(3) . .
C14 N1 C14 118.0(3) . 3
C16 N2 C16 110.7(3) . 2_765
C2 C1 C6 120.0 . .
C2 C1 H1 120.0 . .
C6 C1 H1 120.0 . .
C3 C2 C1 120.0 . .
C3 C2 H2 120.0 . .
C1 C2 H2 120.0 . .
O7 C3 C4 118.91(16) . .
O7 C3 C2 121.09(16) . .
C4 C3 C2 120.0 . .
C5 C4 C3 120.0 . .
C5 C4 H4 120.0 . .
C3 C4 H4 120.0 . .
C4 C5 C6 120.0 . .
C4 C5 H5 120.0 . .
C6 C5 H5 120.0 . .
C5 C6 C1 120.0 . .
C5 C6 C13 120.8(2) . .
C1 C6 C13 119.2(2) . .
C8 C7 C12 120.0 . .
C8 C7 H7 120.0 . .
C12 C7 H7 120.0 . .
C7 C8 C9 120.0 . .
C7 C8 H8 120.0 . .
C9 C8 H8 120.0 . .
O8 C9 C8 118.34(18) . .
O8 C9 C10 121.45(18) . .
C8 C9 C10 120.0 . .
C11 C10 C9 120.0 . .
C11 C10 H10 120.0 . .
C9 C10 H10 120.0 . .
C10 C11 C12 120.0 . .
C10 C11 H11 120.0 . .
C12 C11 H11 120.0 . .
C7 C12 C11 120.0 . .
C7 C12 C15 118.03(18) . .
C11 C12 C15 121.97(18) . .
O1 C13 O2 111.1(4) . .
O1 C13 C6 128.9(5) . .
O2 C13 C6 118.4(4) . .
O1 C13 Cd1 57.8(3) . .
O2 C13 Cd1 54.6(2) . .
C6 C13 Cd1 172.9(3) . .
O7 C14 N1 121.8(2) . .
O7 C14 N1 116.19(19) . 2
N1 C14 N1 122.0(3) . 2
O5 C15 O4 122.9(5) . .
O5 C15 C12 115.7(3) . .
O4 C15 C12 121.2(5) . .
N2 C16 N2 129.1(3) . 3_675
N2 C16 O8 111.5(3) . .
N2 C16 O8 119.2(2) 3_675 .

loop_
_geom_bond_atom_site_label_1
_geom_bond_atom_site_label_2
_geom_bond_distance
_geom_bond_site_symmetry_2
Cd1 O2 2.246(4) 3_565
Cd1 O2 2.246(4) .
Cd1 O2 2.246(4) 2_665
Cd1 O1 2.316(4) .
Cd1 O1 2.316(4) 3_565
Cd1 O1 2.316(4) 2_665
Cd1 C13 2.723(4) 2_665
Cd1 C13 2.723(4) .
Cd1 C13 2.723(4) 3_565
Cd2 O4 2.156(9) 2_665
Cd2 O4 2.156(9) .
Cd2 O4 2.156(9) 3_565
Cd2 O3 2.274(4) 2_665
Cd2 O3 2.274(4) .
Cd2 O3 2.274(4) 3_565
Cd3 O6 2.100(10) 2_665
Cd3 O6 2.100(10) 3_565
Cd3 O6 2.100(10) .
Cd3 O5 2.201(3) 3_565
Cd3 O5 2.201(3) 2_665
Cd3 O5 2.201(3) .
O1 C13 1.209(7) .
O2 C13 1.227(7) .
O4 C15 1.319(10) .
O5 C15 1.302(4) .
O7 C14 1.288(5) .
O7 C3 1.376(3) .
O8 C9 1.361(4) .
O8 C16 1.386(3) .
N1 C14 1.309(2) .
N1 C14 1.312(4) 3
N2 C16 1.315(3) .
N2 C16 1.325(4) 2_765
C1 C2 1.3900 .
C1 C6 1.3900 .
C1 H1 0.9300 .
C2 C3 1.3900 .
C2 H2 0.9300 .
C3 C4 1.3900 .
C4 C5 1.3900 .
C4 H4 0.9300 .
C5 C6 1.3900 .
C5 H5 0.9300 .
C6 C13 1.446(5) .
C7 C8 1.3898 .
C7 C12 1.3900 .
C7 H7 0.9300 .
C8 C9 1.3900 .
C8 H8 0.9300 .
C9 C10 1.3901 .
C10 C11 1.3899 .
C10 H10 0.9300 .
C11 C12 1.3900 .
C11 H11 0.9300 .
C12 C15 1.487(5) .
C14 N1 1.312(4) 2
C16 N2 1.325(4) 3_675
